data_2227793
loop_
_publ_author_name
'Boulcina, Raouf'
'Benhamoud, Nassima'
'Bouacida, Sofiane'
'Roisnel, Thierry'
'Debache, Abdelmadjid'

_publ_section_title
;
 <i>N</i>-[(2-Chloro-8-methylquinolin-3-yl)methyl]-4-methoxyaniline
;
_journal_coeditor_code LH5139
_journal_issue 11
_journal_name_full 'Acta Crystallographica Section E'
_journal_page_first o2856
_journal_page_last o2857
_journal_paper_doi 10.1107/S1600536810041061
_journal_volume 66
_journal_year 2010
_chemical_formula_iupac 'C18 H17 Cl N2 O'
_chemical_formula_moiety 'C18 H17 Cl N2 O'
_chemical_formula_sum 'C18 H17 Cl N2 O'
_chemical_formula_weight 312.79
_chemical_name_systematic
;
<i>N</i>-[(2-Chloro-8-methylquinolin-3-yl)methyl]-4-methoxyaniline
;
_space_group_IT_number 41
_symmetry_cell_setting orthorhombic
_symmetry_space_group_name_Hall 'C -2ac 2'
_symmetry_space_group_name_H-M 'C 2 c b'
_atom_sites_solution_hydrogens geom
_atom_sites_solution_primary direct
_atom_sites_solution_secondary difmap
_cell_angle_alpha 90
_cell_angle_beta 90
_cell_angle_gamma 90
_cell_formula_units_Z 8
_cell_length_a 7.30670(10)
_cell_length_b 17.7803(4)
_cell_length_c 22.8221(5)
_cell_measurement_reflns_used 9705
_cell_measurement_temperature 100(2)
_cell_measurement_theta_max 27.44
_cell_measurement_theta_min 2.29
_cell_volume 2964.94(10)
_computing_cell_refinement 'SAINT (Bruker, 2001)'
_computing_data_collection 'APEX2 (Bruker,2001)'
_computing_data_reduction 'SAINT (Bruker, 2001)'
_computing_molecular_graphics 'ORTEP-3 for Windows (Farrugia, 1997) and DIAMOND (Brandenburg & Berndt, 2001)'
_computing_publication_material 'WinGX publication routines (Farrugia, 1999)'
_computing_structure_refinement 'SHELXL97 (Sheldrick, 2008)'
_computing_structure_solution 'SIR2002 (Burla <i>et al.</i>, 2003)'
_diffrn_ambient_temperature 100(2)
_diffrn_measured_fraction_theta_full 0.998
_diffrn_measured_fraction_theta_max 0.998
_diffrn_measurement_device_type 'Bruker APEXII'
_diffrn_measurement_method 'CCD rotation images, thin slices'
_diffrn_radiation_monochromator graphite
_diffrn_radiation_type MoK\a
_diffrn_radiation_wavelength 0.71073
_diffrn_reflns_av_R_equivalents 0.0299
_diffrn_reflns_limit_h_max 9
_diffrn_reflns_limit_h_min -9
_diffrn_reflns_limit_k_max 22
_diffrn_reflns_limit_k_min -22
_diffrn_reflns_limit_l_max 29
_diffrn_reflns_limit_l_min -29
_diffrn_reflns_number 15861
_diffrn_reflns_theta_full 27.44
_diffrn_reflns_theta_max 27.44
_diffrn_reflns_theta_min 3.14
_exptl_absorpt_coefficient_mu 0.261
_exptl_absorpt_correction_T_max 0.957
_exptl_absorpt_correction_T_min 0.857
_exptl_absorpt_correction_type multi-scan
_exptl_absorpt_process_details
;
(SADABS; Sheldrick, 2002)
;
_exptl_crystal_colour colourless
_exptl_crystal_density_diffrn 1.401
_exptl_crystal_density_method 'not measured'
_exptl_crystal_description prism
_exptl_crystal_F_000 1312
_exptl_crystal_size_max 0.41
_exptl_crystal_size_mid 0.29
_exptl_crystal_size_min 0.17
_refine_diff_density_max 0.295
_refine_diff_density_min -0.168
_refine_ls_abs_structure_details 'Flack (1983), 1557 Friedel pairs'
_refine_ls_abs_structure_Flack 0.14(5)
_refine_ls_extinction_method none
_refine_ls_goodness_of_fit_ref 1.046
_refine_ls_hydrogen_treatment mixed
_refine_ls_matrix_type full
_refine_ls_number_parameters 205
_refine_ls_number_reflns 3383
_refine_ls_number_restraints 1
_refine_ls_restrained_S_all 1.046
_refine_ls_R_factor_all 0.0272
_refine_ls_R_factor_gt 0.0265
_refine_ls_shift/su_max 0.001
_refine_ls_shift/su_mean 0
_refine_ls_structure_factor_coef Fsqd
_refine_ls_weighting_details 'calc w=1/[\s^2^(Fo^2^)+(0.0402P)^2^+1.3100P] where P=(Fo^2^+2Fc^2^)/3'
_refine_ls_weighting_scheme calc
_refine_ls_wR_factor_gt 0.0691
_refine_ls_wR_factor_ref 0.0696
_reflns_number_gt 3303
_reflns_number_total 3383
_reflns_threshold_expression I>2\s(I)
_cod_data_source_file lh5139.cif
_cod_data_source_block I
_cod_original_sg_symbol_Hall 'C -2bc 2'
_cod_database_code 2227793
_cod_database_fobs_code 2227793

loop_
_symmetry_equiv_pos_as_xyz
'x, y, z'
'x, -y, -z'
'x, -y+1/2, z+1/2'
'x, y+1/2, -z+1/2'
'x+1/2, y+1/2, z'
'x+1/2, -y+1/2, -z'
'x+1/2, -y+1, z+1/2'
'x+1/2, y+1, -z+1/2'

loop_
_atom_site_type_symbol
_atom_site_label
_atom_site_fract_x
_atom_site_fract_y
_atom_site_fract_z
_atom_site_U_iso_or_equiv
_atom_site_adp_type
_atom_site_calc_flag
_atom_site_refinement_flags
_atom_site_occupancy
_atom_site_disorder_assembly
_atom_site_disorder_group
Cl Cl1 0.66000(6) 0.143865(16) 0.747584(13) 0.01770(8) Uani d . 1 . .
C C1 0.72948(19) 0.05005(8) 0.75340(5) 0.0142(3) Uani d . 1 . .
N N2 0.74170(16) 0.02403(6) 0.80680(5) 0.0146(2) Uani d . 1 . .
C C3 0.79448(18) -0.04968(7) 0.81373(6) 0.0140(2) Uani d . 1 . .
C C4 0.80333(18) -0.08019(8) 0.87155(6) 0.0161(3) Uani d . 1 . .
C C5 0.7535(2) -0.03278(8) 0.92397(6) 0.0218(3) Uani d . 1 . .
H H5A 0.6239 -0.0240 0.9242 0.033 Uiso calc R 1 . .
H H5B 0.8168 0.0145 0.9219 0.033 Uiso calc R 1 . .
H H5C 0.7881 -0.0586 0.9592 0.033 Uiso calc R 1 . .
C C6 0.85641(19) -0.15425(8) 0.87761(6) 0.0187(3) Uani d . 1 . .
H H6 0.8633 -0.1746 0.9151 0.022 Uiso calc R 1 . .
C C7 0.9006(2) -0.20031(8) 0.82926(6) 0.0206(3) Uani d . 1 . .
H H7 0.9356 -0.2500 0.8352 0.025 Uiso calc R 1 . .
C C8 0.8918(2) -0.17158(8) 0.77354(6) 0.0187(3) Uani d . 1 . .
H H8 0.9215 -0.2017 0.7416 0.022 Uiso calc R 1 . .
C C9 0.83755(19) -0.09606(8) 0.76480(6) 0.0150(3) Uani d . 1 . .
C C10 0.81977(18) -0.06374(8) 0.70812(6) 0.0161(3) Uani d . 1 . .
H H10 0.8462 -0.0928 0.6753 0.019 Uiso calc R 1 . .
C C11 0.76461(18) 0.00913(8) 0.70091(5) 0.0152(3) Uani d . 1 . .
C C12 0.7358(2) 0.04066(8) 0.64019(5) 0.0171(3) Uani d . 1 . .
H H12A 0.7357 -0.0003 0.6121 0.021 Uiso calc R 1 . .
H H12B 0.6170 0.0649 0.6384 0.021 Uiso calc R 1 . .
N N13 0.87651(16) 0.09478(6) 0.62391(5) 0.0162(2) Uani d . 1 . .
C C14 0.87924(19) 0.12075(7) 0.56569(5) 0.0143(3) Uani d . 1 . .
C C15 0.74893(19) 0.09871(7) 0.52389(6) 0.0161(3) Uani d . 1 . .
H H15 0.6604 0.0634 0.5338 0.019 Uiso calc R 1 . .
C C16 0.75084(19) 0.12924(8) 0.46776(6) 0.0164(3) Uani d . 1 . .
H H16 0.6633 0.1141 0.4406 0.020 Uiso calc R 1 . .
C C17 0.88177(19) 0.18205(7) 0.45168(5) 0.0159(3) Uani d . 1 . .
C C18 1.01471(19) 0.20355(8) 0.49223(6) 0.0171(3) Uani d . 1 . .
H H18 1.1045 0.2381 0.4818 0.021 Uiso calc R 1 . .
C C19 1.01231(18) 0.17304(8) 0.54846(6) 0.0164(3) Uani d . 1 . .
H H19 1.1013 0.1878 0.5753 0.020 Uiso calc R 1 . .
O O20 0.86737(15) 0.21049(6) 0.39555(4) 0.0202(2) Uani d . 1 . .
C C21 0.9605(2) 0.27960(9) 0.38392(6) 0.0220(3) Uani d . 1 . .
H H21A 0.9370 0.3145 0.4151 0.033 Uiso calc R 1 . .
H H21B 0.9173 0.3003 0.3476 0.033 Uiso calc R 1 . .
H H21C 1.0897 0.2704 0.3812 0.033 Uiso calc R 1 . .
H H13N 0.978(4) 0.0849(14) 0.6370(11) 0.050 Uiso d . 1 . .

loop_
_atom_site_aniso_label
_atom_site_aniso_U_11
_atom_site_aniso_U_22
_atom_site_aniso_U_33
_atom_site_aniso_U_12
_atom_site_aniso_U_13
_atom_site_aniso_U_23
Cl1 0.02077(15) 0.01491(14) 0.01743(14) 0.00316(14) 0.00039(13) 0.00172(12)
C1 0.0131(6) 0.0119(6) 0.0177(6) -0.0001(5) 0.0003(5) 0.0017(5)
N2 0.0130(5) 0.0160(5) 0.0146(5) -0.0004(4) -0.0006(4) -0.0001(4)
C3 0.0122(6) 0.0152(6) 0.0147(5) -0.0019(5) -0.0010(5) 0.0015(5)
C4 0.0153(6) 0.0188(6) 0.0143(6) -0.0008(5) -0.0016(5) 0.0011(5)
C5 0.0307(8) 0.0225(7) 0.0121(6) 0.0003(6) -0.0002(6) 0.0014(5)
C6 0.0178(6) 0.0210(7) 0.0172(6) -0.0019(5) -0.0030(5) 0.0062(5)
C7 0.0208(6) 0.0161(6) 0.0249(7) 0.0008(6) -0.0036(6) 0.0033(5)
C8 0.0194(7) 0.0165(6) 0.0202(6) 0.0002(6) 0.0006(6) -0.0018(5)
C9 0.0134(6) 0.0156(6) 0.0159(6) -0.0018(5) -0.0004(5) 0.0011(5)
C10 0.0156(6) 0.0183(6) 0.0143(6) -0.0024(5) 0.0015(5) -0.0013(5)
C11 0.0138(6) 0.0185(7) 0.0133(6) -0.0027(5) -0.0002(5) 0.0004(5)
C12 0.0204(6) 0.0178(6) 0.0131(6) -0.0035(5) -0.0009(5) 0.0020(5)
N13 0.0162(6) 0.0189(6) 0.0134(5) -0.0011(5) -0.0011(4) 0.0022(4)
C14 0.0175(7) 0.0135(5) 0.0120(6) 0.0032(5) 0.0013(5) -0.0005(5)
C15 0.0173(6) 0.0140(6) 0.0169(6) -0.0018(5) 0.0012(5) -0.0004(5)
C16 0.0175(7) 0.0164(6) 0.0153(6) 0.0006(5) -0.0021(5) -0.0032(5)
C17 0.0192(6) 0.0164(6) 0.0120(6) 0.0026(6) 0.0013(5) 0.0006(5)
C18 0.0174(6) 0.0188(7) 0.0152(6) -0.0016(5) 0.0022(5) 0.0003(5)
C19 0.0158(6) 0.0195(7) 0.0140(6) -0.0005(5) -0.0009(5) -0.0021(5)
O20 0.0276(6) 0.0208(5) 0.0122(4) -0.0029(4) -0.0006(4) 0.0022(4)
C21 0.0216(7) 0.0249(7) 0.0194(7) -0.0013(6) 0.0026(5) 0.0070(6)

loop_
_atom_type_symbol
_atom_type_description
_atom_type_scat_dispersion_real
_atom_type_scat_dispersion_imag
_atom_type_scat_source
C C 0.0033 0.0016 'International Tables Vol C Tables 4.2.6.8 and 6.1.1.4'
H H 0 0 'International Tables Vol C Tables 4.2.6.8 and 6.1.1.4'
N N 0.0061 0.0033 'International Tables Vol C Tables 4.2.6.8 and 6.1.1.4'
O O 0.0106 0.006 'International Tables Vol C Tables 4.2.6.8 and 6.1.1.4'
Cl Cl 0.1484 0.1585 'International Tables Vol C Tables 4.2.6.8 and 6.1.1.4'

loop_
_geom_angle_atom_site_label_1
_geom_angle_atom_site_label_2
_geom_angle_atom_site_label_3
_geom_angle_site_symmetry_1
_geom_angle_site_symmetry_3
_geom_angle
_geom_angle_publ_flag
N2 C1 C11 . . 126.23(13) ?
N2 C1 Cl1 . . 115.37(10) ?
C11 C1 Cl1 . . 118.40(10) ?
C1 N2 C3 . . 117.64(11) ?
N2 C3 C9 . . 121.59(12) ?
N2 C3 C4 . . 118.75(12) ?
C9 C3 C4 . . 119.65(12) ?
C6 C4 C3 . . 117.90(12) ?
C6 C4 C5 . . 121.45(12) ?
C3 C4 C5 . . 120.64(12) ?
C4 C5 H5A . . 109.5 ?
C4 C5 H5B . . 109.5 ?
H5A C5 H5B . . 109.5 ?
C4 C5 H5C . . 109.5 ?
H5A C5 H5C . . 109.5 ?
H5B C5 H5C . . 109.5 ?
C4 C6 C7 . . 122.67(13) ?
C4 C6 H6 . . 118.7 ?
C7 C6 H6 . . 118.7 ?
C8 C7 C6 . . 119.86(13) ?
C8 C7 H7 . . 120.1 ?
C6 C7 H7 . . 120.1 ?
C7 C8 C9 . . 119.83(13) ?
C7 C8 H8 . . 120.1 ?
C9 C8 H8 . . 120.1 ?
C8 C9 C10 . . 122.55(13) ?
C8 C9 C3 . . 120.08(12) ?
C10 C9 C3 . . 117.36(12) ?
C11 C10 C9 . . 121.32(13) ?
C11 C10 H10 . . 119.3 ?
C9 C10 H10 . . 119.3 ?
C10 C11 C1 . . 115.84(12) ?
C10 C11 C12 . . 120.24(11) ?
C1 C11 C12 . . 123.85(12) ?
N13 C12 C11 . . 112.39(11) ?
N13 C12 H12A . . 109.1 ?
C11 C12 H12A . . 109.1 ?
N13 C12 H12B . . 109.1 ?
C11 C12 H12B . . 109.1 ?
H12A C12 H12B . . 107.9 ?
C14 N13 C12 . . 117.89(11) ?
C14 N13 H13N . . 113.6(18) ?
C12 N13 H13N . . 114.0(18) ?
C19 C14 C15 . . 117.72(12) ?
C19 C14 N13 . . 119.50(12) ?
C15 C14 N13 . . 122.73(12) ?
C16 C15 C14 . . 120.67(12) ?
C16 C15 H15 . . 119.7 ?
C14 C15 H15 . . 119.7 ?
C17 C16 C15 . . 120.90(12) ?
C17 C16 H16 . . 119.5 ?
C15 C16 H16 . . 119.5 ?
O20 C17 C16 . . 116.09(12) ?
O20 C17 C18 . . 124.60(12) ?
C16 C17 C18 . . 119.30(12) ?
C19 C18 C17 . . 119.70(13) ?
C19 C18 H18 . . 120.1 ?
C17 C18 H18 . . 120.1 ?
C18 C19 C14 . . 121.69(12) ?
C18 C19 H19 . . 119.2 ?
C14 C19 H19 . . 119.2 ?
C17 O20 C21 . . 116.79(11) ?
O20 C21 H21A . . 109.5 ?
O20 C21 H21B . . 109.5 ?
H21A C21 H21B . . 109.5 ?
O20 C21 H21C . . 109.5 ?
H21A C21 H21C . . 109.5 ?
H21B C21 H21C . . 109.5 ?

loop_
_geom_bond_atom_site_label_1
_geom_bond_atom_site_label_2
_geom_bond_site_symmetry_2
_geom_bond_distance
_geom_bond_publ_flag
Cl1 C1 . 1.7486(14) ?
C1 N2 . 1.3067(16) ?
C1 C11 . 1.4249(18) ?
N2 C3 . 1.3752(18) ?
C3 C9 . 1.4236(19) ?
C3 C4 . 1.4281(18) ?
C4 C6 . 1.3795(19) ?
C4 C5 . 1.5082(19) ?
C5 H5A . 0.9600 ?
C5 H5B . 0.9600 ?
C5 H5C . 0.9600 ?
C6 C7 . 1.411(2) ?
C6 H6 . 0.9300 ?
C7 C8 . 1.3718(19) ?
C7 H7 . 0.9300 ?
C8 C9 . 1.4143(19) ?
C8 H8 . 0.9300 ?
C9 C10 . 1.4213(19) ?
C10 C11 . 1.3669(19) ?
C10 H10 . 0.9300 ?
C11 C12 . 1.5097(17) ?
C12 N13 . 1.4566(18) ?
C12 H12A . 0.9700 ?
C12 H12B . 0.9700 ?
N13 C14 . 1.4068(16) ?
N13 H13N . 0.82(3) ?
C14 C19 . 1.4016(19) ?
C14 C15 . 1.4036(19) ?
C15 C16 . 1.3913(18) ?
C15 H15 . 0.9300 ?
C16 C17 . 1.390(2) ?
C16 H16 . 0.9300 ?
C17 O20 . 1.3812(15) ?
C17 C18 . 1.395(2) ?
C18 C19 . 1.3935(19) ?
C18 H18 . 0.9300 ?
C19 H19 . 0.9300 ?
O20 C21 . 1.4294(18) ?
C21 H21A . 0.9600 ?
C21 H21B . 0.9600 ?
C21 H21C . 0.9600 ?

loop_
_geom_hbond_atom_site_label_D
_geom_hbond_atom_site_label_H
_geom_hbond_atom_site_label_A
_geom_hbond_site_symmetry_A
_geom_hbond_distance_DH
_geom_hbond_distance_HA
_geom_hbond_distance_DA
_geom_hbond_angle_DHA
_geom_hbond_publ_flag
N13 H13N N2 8_546 0.82(3) 2.56(3) 3.3471(16) 163(2) yes

loop_
_geom_torsion_atom_site_label_1
_geom_torsion_atom_site_label_2
_geom_torsion_atom_site_label_3
_geom_torsion_atom_site_label_4
_geom_torsion_site_symmetry_1
_geom_torsion_site_symmetry_2
_geom_torsion_site_symmetry_3
_geom_torsion_site_symmetry_4
_geom_torsion
_geom_torsion_publ_flag
C11 C1 N2 C3 . . . . 0.4(2) ?
Cl1 C1 N2 C3 . . . . 179.51(10) ?
C1 N2 C3 C9 . . . . 1.04(19) ?
C1 N2 C3 C4 . . . . -178.05(13) ?
N2 C3 C4 C6 . . . . 179.95(12) ?
C9 C3 C4 C6 . . . . 0.83(19) ?
N2 C3 C4 C5 . . . . 0.7(2) ?
C9 C3 C4 C5 . . . . -178.37(13) ?
C3 C4 C6 C7 . . . . -0.4(2) ?
C5 C4 C6 C7 . . . . 178.83(14) ?
C4 C6 C7 C8 . . . . 0.1(2) ?
C6 C7 C8 C9 . . . . -0.3(2) ?
C7 C8 C9 C10 . . . . -177.82(13) ?
C7 C8 C9 C3 . . . . 0.8(2) ?
N2 C3 C9 C8 . . . . 179.84(13) ?
C4 C3 C9 C8 . . . . -1.1(2) ?
N2 C3 C9 C10 . . . . -1.44(19) ?
C4 C3 C9 C10 . . . . 177.64(12) ?
C8 C9 C10 C11 . . . . 179.08(14) ?
C3 C9 C10 C11 . . . . 0.40(19) ?
C9 C10 C11 C1 . . . . 0.91(19) ?
C9 C10 C11 C12 . . . . -176.27(13) ?
N2 C1 C11 C10 . . . . -1.4(2) ?
Cl1 C1 C11 C10 . . . . 179.53(10) ?
N2 C1 C11 C12 . . . . 175.65(14) ?
Cl1 C1 C11 C12 . . . . -3.40(19) ?
C10 C11 C12 N13 . . . . -108.76(14) ?
C1 C11 C12 N13 . . . . 74.30(17) ?
C11 C12 N13 C14 . . . . 171.73(11) ?
C12 N13 C14 C19 . . . . 179.78(13) ?
C12 N13 C14 C15 . . . . 2.33(19) ?
C19 C14 C15 C16 . . . . -1.26(19) ?
N13 C14 C15 C16 . . . . 176.24(12) ?
C14 C15 C16 C17 . . . . 0.2(2) ?
C15 C16 C17 O20 . . . . -177.93(12) ?
C15 C16 C17 C18 . . . . 1.1(2) ?
O20 C17 C18 C19 . . . . 177.70(12) ?
C16 C17 C18 C19 . . . . -1.3(2) ?
C17 C18 C19 C14 . . . . 0.1(2) ?
C15 C14 C19 C18 . . . . 1.1(2) ?
N13 C14 C19 C18 . . . . -176.46(12) ?
C16 C17 O20 C21 . . . . 161.27(12) ?
C18 C17 O20 C21 . . . . -17.73(19) ?

loop_
_cod_related_entry_id
_cod_related_entry_database
_cod_related_entry_code
1 ChemSpider 26387892
